data_7710270
loop_
_publ_author_name
'Westerhausen, Matthias'
'Sch\"uler, Philipp'
'Krieck, Sven'
'G\"orls, Helmar'
'Liebing, Phil'

_publ_section_title
;
 Sterically shielded primary anilides of the alkaline-earth metals of the
 type (thf)nAe(NH-Ar*)2 (Ae = Mg, Ca, Sr, and Ba; Ar* = bulky aryl)
;
_journal_name_full 'Dalton Transactions'
_journal_paper_doi 10.1039/D2DT01121B
_journal_year 2022
_chemical_formula_moiety 'C56 H52 Mg N2 O2, C4 H8 O'
_chemical_formula_sum 'C60 H60 Mg N2 O3'
_chemical_formula_weight 881.41
_space_group_crystal_system monoclinic
_space_group_IT_number 14
_space_group_name_Hall '-P 2ybc'
_space_group_name_H-M_alt 'P 1 21/c 1'
_atom_sites_solution_hydrogens mixed
_atom_sites_solution_primary direct
_atom_sites_solution_secondary difmap
_audit_creation_method SHELXL-2018/3
_audit_update_record
;
2022-02-16 deposited with the CCDC.	2022-05-16 downloaded from the CCDC.
;
_cell_angle_alpha 90
_cell_angle_beta 103.708(1)
_cell_angle_gamma 90
_cell_formula_units_Z 4
_cell_length_a 21.6285(5)
_cell_length_b 10.8549(2)
_cell_length_c 21.1559(4)
_cell_measurement_reflns_used 28122
_cell_measurement_temperature 133(2)
_cell_measurement_theta_max 27.484
_cell_measurement_theta_min 1.982
_cell_volume 4825.40(17)
_computing_cell_refinement DENZO
_computing_data_collection COLLECT
_computing_data_reduction DENZO
_computing_molecular_graphics SHELXTL/PC
_computing_publication_material 'SHELXL-2018/3 (Sheldrick, 2018)'
_computing_structure_refinement 'SHELXL-2018/3 (Sheldrick, 2018)'
_computing_structure_solution 'SHELXS-97 (Sheldrick, 2008)'
_diffrn_ambient_temperature 133(2)
_diffrn_measured_fraction_theta_full 0.996
_diffrn_measured_fraction_theta_max 0.993
_diffrn_measurement_device_type KappaCCD
_diffrn_measurement_method 'phi + omega - scans'
_diffrn_radiation_type MoK\a
_diffrn_radiation_wavelength 0.71073
_diffrn_reflns_av_R_equivalents 0.0562
_diffrn_reflns_av_unetI/netI 0.0556
_diffrn_reflns_Laue_measured_fraction_full 0.996
_diffrn_reflns_Laue_measured_fraction_max 0.993
_diffrn_reflns_limit_h_max 28
_diffrn_reflns_limit_h_min -27
_diffrn_reflns_limit_k_max 14
_diffrn_reflns_limit_k_min -13
_diffrn_reflns_limit_l_max 27
_diffrn_reflns_limit_l_min -23
_diffrn_reflns_number 28122
_diffrn_reflns_point_group_measured_fraction_full 0.996
_diffrn_reflns_point_group_measured_fraction_max 0.993
_diffrn_reflns_theta_full 25.242
_diffrn_reflns_theta_max 27.484
_diffrn_reflns_theta_min 1.982
_exptl_absorpt_coefficient_mu 0.085
_exptl_absorpt_correction_T_max 0.7456
_exptl_absorpt_correction_T_min 0.6592
_exptl_absorpt_correction_type multi-scan
_exptl_absorpt_process_details
; 
 SADABS 2016/2: Krause, L., Herbst-Irmer, R., Sheldrick G.M. & Stalke D., 
 J. Appl. Cryst. 48 (2015) 3-10 
;
_exptl_crystal_colour colourless
_exptl_crystal_density_diffrn 1.213
_exptl_crystal_density_method 'not measured'
_exptl_crystal_description prism
_exptl_crystal_F_000 1880
_exptl_crystal_size_max 0.102
_exptl_crystal_size_mid 0.088
_exptl_crystal_size_min 0.082
_refine_diff_density_max 0.366
_refine_diff_density_min -0.336
_refine_diff_density_rms 0.055
_refine_ls_extinction_method none
_refine_ls_goodness_of_fit_ref 1.075
_refine_ls_hydrogen_treatment mixed
_refine_ls_matrix_type full
_refine_ls_number_parameters 613
_refine_ls_number_reflns 10982
_refine_ls_number_restraints 0
_refine_ls_restrained_S_all 1.075
_refine_ls_R_factor_all 0.0967
_refine_ls_R_factor_gt 0.0667
_refine_ls_shift/su_max 0.001
_refine_ls_shift/su_mean 0.000
_refine_ls_structure_factor_coef Fsqd
_refine_ls_weighting_details 'w=1/[\s^2^(Fo^2^)+(0.0343P)^2^+6.5790P] where P=(Fo^2^+2Fc^2^)/3'
_refine_ls_weighting_scheme calc
_refine_ls_wR_factor_gt 0.1350
_refine_ls_wR_factor_ref 0.1505
_reflns_Friedel_coverage 0.000
_reflns_number_gt 8168
_reflns_number_total 10982
_reflns_threshold_expression 'I > 2\s(I)'
_cod_data_source_file d2dt01121b2.cif
_cod_data_source_block FO7373_1b
_cod_original_sg_symbol_H-M 'P 21/c'
_cod_database_code 7710270
_shelx_shelxl_version_number 2018/3
_shelx_space_group_comment
; 
The symmetry employed for this shelxl refinement is uniquely defined 
by the following loop, which should always be used as a source of 
symmetry information in preference to the above space-group names. 
They are only intended as comments. 
;
_shelx_estimated_absorpt_t_min 0.991
_shelx_estimated_absorpt_t_max 0.993

loop_
_space_group_symop_operation_xyz
'x, y, z'
'-x, y+1/2, -z+1/2'
'-x, -y, -z'
'x, -y-1/2, z-1/2'

loop_
_atom_site_label
_atom_site_type_symbol
_atom_site_fract_x
_atom_site_fract_y
_atom_site_fract_z
_atom_site_U_iso_or_equiv
_atom_site_adp_type
_atom_site_occupancy
_atom_site_site_symmetry_order
_atom_site_calc_flag
_atom_site_refinement_flags_posn
_atom_site_refinement_flags_adp
_atom_site_refinement_flags_occupancy
_atom_site_disorder_assembly
_atom_site_disorder_group
Mg1 Mg 0.30905(3) 0.63689(7) 0.55240(4) 0.02012(17) Uani 1 1 d . . . . .
O1 O 0.30846(7) 0.45365(15) 0.57144(8) 0.0241(4) Uani 1 1 d . . . . .
O2 O 0.27252(7) 0.62829(17) 0.45443(8) 0.0255(4) Uani 1 1 d . . . . .
N1 N 0.39920(8) 0.67808(19) 0.55339(10) 0.0207(4) Uani 1 1 d . . . . .
N2 N 0.23376(9) 0.68724(19) 0.58554(10) 0.0205(4) Uani 1 1 d . . . . .
C1 C 0.46031(10) 0.6669(2) 0.58836(11) 0.0175(4) Uani 1 1 d . . . . .
C2 C 0.47558(10) 0.6268(2) 0.65464(10) 0.0175(4) Uani 1 1 d . . . . .
C3 C 0.53858(10) 0.6154(2) 0.68921(11) 0.0192(5) Uani 1 1 d . . . . .
H3A H 0.547062 0.587318 0.732964 0.023 Uiso 1 1 calc R U . . .
C4 C 0.58993(10) 0.6435(2) 0.66218(11) 0.0189(5) Uani 1 1 d . . . . .
C5 C 0.57516(10) 0.6842(2) 0.59758(10) 0.0173(4) Uani 1 1 d . . . . .
H5A H 0.609015 0.706034 0.578210 0.021 Uiso 1 1 calc R U . . .
C6 C 0.51335(10) 0.6941(2) 0.56076(11) 0.0172(4) Uani 1 1 d . . . . .
C7 C 0.42484(10) 0.5967(2) 0.68898(10) 0.0197(5) Uani 1 1 d . . . . .
C8 C 0.37773(11) 0.6820(3) 0.69298(11) 0.0261(5) Uani 1 1 d . . . . .
H8A H 0.377385 0.760399 0.672893 0.031 Uiso 1 1 calc R U . . .
C9 C 0.33116(12) 0.6533(3) 0.72618(13) 0.0357(7) Uani 1 1 d . . . . .
H9A H 0.299239 0.712088 0.728571 0.043 Uiso 1 1 calc R U . . .
C10 C 0.33123(13) 0.5399(3) 0.75560(13) 0.0405(7) Uani 1 1 d . . . . .
H10A H 0.298971 0.520253 0.777579 0.049 Uiso 1 1 calc R U . . .
C11 C 0.37833(14) 0.4546(3) 0.75314(14) 0.0385(7) Uani 1 1 d . . . . .
H11A H 0.378894 0.377152 0.774179 0.046 Uiso 1 1 calc R U . . .
C12 C 0.42467(11) 0.4828(2) 0.71982(12) 0.0263(5) Uani 1 1 d . . . . .
H12A H 0.456668 0.423858 0.717962 0.032 Uiso 1 1 calc R U . . .
C13 C 0.65670(10) 0.6339(2) 0.70066(11) 0.0210(5) Uani 1 1 d . . . . .
C14 C 0.67465(11) 0.5504(2) 0.75229(12) 0.0275(5) Uani 1 1 d . . . . .
H14A H 0.643724 0.496288 0.762188 0.033 Uiso 1 1 calc R U . . .
C15 C 0.73702(12) 0.5455(3) 0.78924(13) 0.0333(6) Uani 1 1 d . . . . .
H15A H 0.748333 0.488203 0.824027 0.040 Uiso 1 1 calc R U . . .
C16 C 0.78266(12) 0.6237(3) 0.77553(13) 0.0342(6) Uani 1 1 d . . . . .
H16A H 0.825214 0.620747 0.800932 0.041 Uiso 1 1 calc R U . . .
C17 C 0.76580(11) 0.7060(3) 0.72458(13) 0.0317(6) Uani 1 1 d . . . . .
H17A H 0.796967 0.759969 0.715055 0.038 Uiso 1 1 calc R U . . .
C18 C 0.70390(10) 0.7107(2) 0.68724(12) 0.0242(5) Uani 1 1 d . . . . .
H18A H 0.693339 0.766929 0.651926 0.029 Uiso 1 1 calc R U . . .
C19 C 0.50156(10) 0.7343(2) 0.49145(11) 0.0179(4) Uani 1 1 d . . . . .
C20 C 0.51729(12) 0.8530(2) 0.47630(12) 0.0301(6) Uani 1 1 d . . . . .
H20A H 0.536637 0.907856 0.510230 0.036 Uiso 1 1 calc R U . . .
C21 C 0.50499(14) 0.8924(3) 0.41191(14) 0.0411(7) Uani 1 1 d . . . . .
H21A H 0.515561 0.974093 0.402244 0.049 Uiso 1 1 calc R U . . .
C22 C 0.47751(12) 0.8134(3) 0.36205(13) 0.0349(6) Uani 1 1 d . . . . .
H22A H 0.469101 0.840412 0.318128 0.042 Uiso 1 1 calc R U . . .
C23 C 0.46231(11) 0.6947(2) 0.37645(12) 0.0262(5) Uani 1 1 d . . . . .
H23A H 0.443656 0.639813 0.342261 0.031 Uiso 1 1 calc R U . . .
C24 C 0.47414(10) 0.6551(2) 0.44063(11) 0.0215(5) Uani 1 1 d . . . . .
H24A H 0.463452 0.573321 0.450001 0.026 Uiso 1 1 calc R U . . .
C25 C 0.18892(10) 0.7739(2) 0.58735(11) 0.0183(5) Uani 1 1 d . . . . .
C26 C 0.18545(10) 0.8887(2) 0.55326(11) 0.0189(5) Uani 1 1 d . . . . .
C27 C 0.13988(10) 0.9769(2) 0.55812(11) 0.0192(5) Uani 1 1 d . . . . .
H27A H 0.138155 1.051085 0.533914 0.023 Uiso 1 1 calc R U . . .
C28 C 0.09669(10) 0.9606(2) 0.59713(11) 0.0200(5) Uani 1 1 d . . . . .
C29 C 0.09879(10) 0.8478(2) 0.62926(11) 0.0201(5) Uani 1 1 d . . . . .
H29A H 0.069714 0.833862 0.655850 0.024 Uiso 1 1 calc R U . . .
C30 C 0.14144(10) 0.7555(2) 0.62403(11) 0.0188(5) Uani 1 1 d . . . . .
C31 C 0.23042(10) 0.9196(2) 0.51216(11) 0.0193(5) Uani 1 1 d . . . . .
C32 C 0.29618(10) 0.9148(2) 0.53616(12) 0.0219(5) Uani 1 1 d . . . . .
H32A H 0.313160 0.888326 0.579609 0.026 Uiso 1 1 calc R U . . .
C33 C 0.33739(11) 0.9480(2) 0.49762(13) 0.0261(5) Uani 1 1 d . . . . .
H33A H 0.382069 0.943299 0.514871 0.031 Uiso 1 1 calc R U . . .
C34 C 0.31387(12) 0.9880(2) 0.43433(13) 0.0297(6) Uani 1 1 d . . . . .
H34A H 0.342135 1.010689 0.408129 0.036 Uiso 1 1 calc R U . . .
C35 C 0.24859(12) 0.9945(2) 0.40964(12) 0.0292(6) Uani 1 1 d . . . . .
H35A H 0.232008 1.022818 0.366461 0.035 Uiso 1 1 calc R U . . .
C36 C 0.20732(11) 0.9598(2) 0.44771(12) 0.0230(5) Uani 1 1 d . . . . .
H36A H 0.162701 0.963209 0.429885 0.028 Uiso 1 1 calc R U . . .
C37 C 0.04902(10) 1.0555(2) 0.60292(12) 0.0212(5) Uani 1 1 d . . . . .
C38 C 0.01851(10) 1.1261(2) 0.54936(12) 0.0243(5) Uani 1 1 d . . . . .
H38A H 0.029730 1.115746 0.508903 0.029 Uiso 1 1 calc R U . . .
C39 C -0.02810(11) 1.2114(2) 0.55450(14) 0.0299(6) Uani 1 1 d . . . . .
H39A H -0.048974 1.257634 0.517453 0.036 Uiso 1 1 calc R U . . .
C40 C -0.04412(11) 1.2290(3) 0.61337(14) 0.0335(6) Uani 1 1 d . . . . .
H40A H -0.075663 1.287831 0.616874 0.040 Uiso 1 1 calc R U . . .
C41 C -0.01417(12) 1.1609(3) 0.66708(15) 0.0337(6) Uani 1 1 d . . . . .
H41A H -0.024966 1.173281 0.707602 0.040 Uiso 1 1 calc R U . . .
C42 C 0.03170(11) 1.0744(2) 0.66195(13) 0.0264(5) Uani 1 1 d . . . . .
H42A H 0.051655 1.027370 0.699040 0.032 Uiso 1 1 calc R U . . .
C43 C 0.13372(10) 0.6331(2) 0.65324(11) 0.0193(5) Uani 1 1 d . . . . .
C44 C 0.13392(10) 0.6212(2) 0.71904(11) 0.0236(5) Uani 1 1 d . . . . .
H44A H 0.143895 0.690457 0.747053 0.028 Uiso 1 1 calc R U . . .
C45 C 0.11967(11) 0.5091(3) 0.74396(12) 0.0293(6) Uani 1 1 d . . . . .
H45A H 0.119690 0.502463 0.788746 0.035 Uiso 1 1 calc R U . . .
C46 C 0.10549(11) 0.4072(2) 0.70409(13) 0.0308(6) Uani 1 1 d . . . . .
H46A H 0.095382 0.330889 0.721245 0.037 Uiso 1 1 calc R U . . .
C47 C 0.10608(11) 0.4168(2) 0.63864(13) 0.0277(5) Uani 1 1 d . . . . .
H47A H 0.096853 0.346738 0.611086 0.033 Uiso 1 1 calc R U . . .
C48 C 0.12011(10) 0.5283(2) 0.61377(12) 0.0217(5) Uani 1 1 d . . . . .
H48A H 0.120529 0.533919 0.569059 0.026 Uiso 1 1 calc R U . . .
C49 C 0.35894(12) 0.3732(3) 0.56071(16) 0.0378(7) Uani 1 1 d . . . . .
H49A H 0.401404 0.405853 0.582404 0.045 Uiso 0.719(8) 1 calc R U P A 1
H49B H 0.356572 0.363175 0.513680 0.045 Uiso 0.719(8) 1 calc R U P A 1
H49C H 0.389053 0.350040 0.601972 0.045 Uiso 0.281(8) 1 calc R U P A 2
H49D H 0.382560 0.410341 0.530704 0.045 Uiso 0.281(8) 1 calc R U P A 2
C50 C 0.34533(19) 0.2485(4) 0.5920(2) 0.0411(13) Uani 0.719(8) 1 d . . P A 1
H50A H 0.363501 0.177581 0.573183 0.049 Uiso 0.719(8) 1 calc R U P A 1
H50B H 0.361916 0.248926 0.639845 0.049 Uiso 0.719(8) 1 calc R U P A 1
C50A C 0.3181(5) 0.2648(10) 0.5299(7) 0.048(4) Uani 0.281(8) 1 d . . P A 2
H50C H 0.294212 0.284530 0.485037 0.058 Uiso 0.281(8) 1 calc R U P A 2
H50D H 0.344349 0.190462 0.528882 0.058 Uiso 0.281(8) 1 calc R U P A 2
C51 C 0.27451(15) 0.2472(3) 0.57357(17) 0.0444(7) Uani 1 1 d . . . . .
H51A H 0.257174 0.189049 0.601032 0.053 Uiso 0.719(8) 1 calc R U P A 1
H51B H 0.258383 0.224427 0.527281 0.053 Uiso 0.719(8) 1 calc R U P A 1
H51C H 0.296155 0.205668 0.614494 0.053 Uiso 0.281(8) 1 calc R U P A 2
H51D H 0.236409 0.199149 0.552124 0.053 Uiso 0.281(8) 1 calc R U P A 2
C52 C 0.25748(12) 0.3786(2) 0.58570(14) 0.0303(6) Uani 1 1 d . . . . .
H52A H 0.215960 0.401340 0.556843 0.036 Uiso 1 1 calc R U . . .
H52B H 0.255023 0.389691 0.631487 0.036 Uiso 1 1 calc R U . . .
C53 C 0.30339(12) 0.6455(3) 0.40076(12) 0.0306(6) Uani 1 1 d . . . . .
H53A H 0.327380 0.570704 0.394300 0.037 Uiso 1 1 calc R U . . .
H53B H 0.333066 0.716246 0.409268 0.037 Uiso 1 1 calc R U . . .
C54 C 0.24977(12) 0.6695(3) 0.34201(12) 0.0328(6) Uani 1 1 d . . . . .
H54A H 0.260781 0.641017 0.301598 0.039 Uiso 1 1 calc R U . . .
H54B H 0.238888 0.758230 0.337840 0.039 Uiso 1 1 calc R U . . .
C55 C 0.19573(12) 0.5946(3) 0.35648(13) 0.0353(6) Uani 1 1 d . . . . .
H55A H 0.199561 0.506569 0.345815 0.042 Uiso 1 1 calc R U . . .
H55B H 0.153929 0.626001 0.331988 0.042 Uiso 1 1 calc R U . . .
C56 C 0.20436(11) 0.6132(3) 0.42907(13) 0.0327(6) Uani 1 1 d . . . . .
H56A H 0.181132 0.687323 0.437945 0.039 Uiso 1 1 calc R U . . .
H56B H 0.188582 0.540795 0.449010 0.039 Uiso 1 1 calc R U . . .
O1T O 0.11190(10) 0.3681(2) 0.46386(11) 0.0543(6) Uani 1 1 d . . . . .
C1T C 0.12882(19) 0.2769(4) 0.42416(19) 0.0657(11) Uani 1 1 d . . . . .
H1TA H 0.128844 0.195064 0.444825 0.079 Uiso 1 1 calc R U . . .
H1TB H 0.172072 0.293055 0.418036 0.079 Uiso 1 1 calc R U . . .
C2T C 0.08169(17) 0.2787(5) 0.3600(2) 0.0891(17) Uani 1 1 d . . . . .
H2TA H 0.054529 0.204165 0.354467 0.107 Uiso 1 1 calc R U . . .
H2TB H 0.103460 0.282923 0.323859 0.107 Uiso 1 1 calc R U . . .
C3T C 0.04253(13) 0.3935(3) 0.36208(15) 0.0465(8) Uani 1 1 d . . . . .
H3TA H 0.059651 0.464960 0.342667 0.056 Uiso 1 1 calc R U . . .
H3TB H -0.002622 0.380840 0.339447 0.056 Uiso 1 1 calc R U . . .
C4T C 0.05017(14) 0.4094(3) 0.43327(15) 0.0433(7) Uani 1 1 d . . . . .
H4TA H 0.045048 0.497189 0.443713 0.052 Uiso 1 1 calc R U . . .
H4TB H 0.017764 0.360587 0.448345 0.052 Uiso 1 1 calc R U . . .
H1N2 H 0.2275(11) 0.627(2) 0.6103(12) 0.020(7) Uiso 1 1 d . . . . .
H1N1 H 0.3990(13) 0.710(3) 0.5138(15) 0.037(8) Uiso 1 1 d . . . . .

loop_
_atom_site_aniso_label
_atom_site_aniso_U_11
_atom_site_aniso_U_22
_atom_site_aniso_U_33
_atom_site_aniso_U_23
_atom_site_aniso_U_13
_atom_site_aniso_U_12
Mg1 0.0155(3) 0.0241(4) 0.0218(4) 0.0014(3) 0.0066(3) 0.0010(3)
O1 0.0208(8) 0.0226(9) 0.0316(9) 0.0016(7) 0.0115(7) 0.0024(7)
O2 0.0182(7) 0.0374(10) 0.0211(8) 0.0000(8) 0.0051(6) -0.0004(7)
N1 0.0162(9) 0.0304(11) 0.0155(9) 0.0047(8) 0.0039(7) 0.0002(8)
N2 0.0197(9) 0.0192(10) 0.0245(10) 0.0026(8) 0.0087(8) 0.0018(8)
C1 0.0184(10) 0.0156(11) 0.0191(11) -0.0004(9) 0.0056(8) 0.0000(8)
C2 0.0198(10) 0.0167(11) 0.0169(11) 0.0002(9) 0.0065(8) 0.0004(8)
C3 0.0231(11) 0.0177(11) 0.0165(11) 0.0005(9) 0.0041(8) -0.0010(9)
C4 0.0191(10) 0.0168(11) 0.0199(11) -0.0002(9) 0.0032(8) -0.0001(9)
C5 0.0180(10) 0.0178(11) 0.0175(11) -0.0007(9) 0.0070(8) -0.0029(8)
C6 0.0170(10) 0.0164(11) 0.0185(11) 0.0004(9) 0.0046(8) 0.0001(8)
C7 0.0197(10) 0.0271(13) 0.0121(10) -0.0026(9) 0.0031(8) -0.0034(9)
C8 0.0259(12) 0.0371(15) 0.0155(11) 0.0002(10) 0.0050(9) 0.0031(10)
C9 0.0248(12) 0.062(2) 0.0223(13) -0.0022(13) 0.0093(10) 0.0067(13)
C10 0.0320(14) 0.070(2) 0.0240(14) -0.0015(14) 0.0152(11) -0.0117(14)
C11 0.0454(16) 0.0427(17) 0.0309(15) 0.0062(13) 0.0163(12) -0.0131(13)
C12 0.0297(12) 0.0267(13) 0.0243(13) 0.0017(10) 0.0101(10) -0.0050(10)
C13 0.0198(10) 0.0221(12) 0.0201(11) -0.0030(9) 0.0030(9) 0.0037(9)
C14 0.0254(12) 0.0318(14) 0.0226(12) 0.0014(11) 0.0005(9) 0.0010(10)
C15 0.0335(13) 0.0399(16) 0.0222(13) 0.0026(11) -0.0023(10) 0.0094(12)
C16 0.0217(12) 0.0458(17) 0.0308(14) -0.0067(13) -0.0021(10) 0.0055(11)
C17 0.0216(12) 0.0389(16) 0.0331(14) -0.0055(12) 0.0034(10) -0.0012(11)
C18 0.0200(11) 0.0268(13) 0.0248(12) -0.0026(10) 0.0034(9) -0.0003(9)
C19 0.0135(9) 0.0232(12) 0.0178(11) 0.0031(9) 0.0051(8) 0.0001(8)
C20 0.0329(13) 0.0325(14) 0.0210(12) 0.0030(11) -0.0012(10) -0.0127(11)
C21 0.0506(17) 0.0388(17) 0.0299(15) 0.0152(13) 0.0014(12) -0.0176(13)
C22 0.0325(13) 0.0500(18) 0.0208(13) 0.0099(12) 0.0033(10) -0.0047(12)
C23 0.0245(11) 0.0337(14) 0.0196(12) -0.0027(10) 0.0033(9) 0.0012(10)
C24 0.0222(11) 0.0227(12) 0.0201(11) -0.0005(9) 0.0058(9) 0.0022(9)
C25 0.0149(10) 0.0225(12) 0.0163(11) -0.0023(9) 0.0014(8) -0.0020(8)
C26 0.0157(10) 0.0218(12) 0.0190(11) -0.0036(9) 0.0036(8) -0.0016(8)
C27 0.0194(10) 0.0182(12) 0.0202(11) 0.0001(9) 0.0050(8) -0.0022(9)
C28 0.0182(10) 0.0184(11) 0.0231(12) -0.0043(9) 0.0044(9) -0.0002(9)
C29 0.0180(10) 0.0234(12) 0.0200(11) -0.0028(9) 0.0070(8) -0.0003(9)
C30 0.0182(10) 0.0194(12) 0.0184(11) -0.0019(9) 0.0033(8) -0.0006(9)
C31 0.0217(10) 0.0157(11) 0.0216(11) 0.0002(9) 0.0070(9) 0.0007(9)
C32 0.0242(11) 0.0189(12) 0.0226(12) 0.0018(9) 0.0056(9) -0.0014(9)
C33 0.0219(11) 0.0230(13) 0.0346(14) 0.0033(10) 0.0093(10) -0.0024(9)
C34 0.0328(13) 0.0311(14) 0.0304(14) 0.0030(11) 0.0181(11) -0.0013(11)
C35 0.0350(13) 0.0310(14) 0.0231(13) 0.0084(11) 0.0097(10) 0.0015(11)
C36 0.0228(11) 0.0225(12) 0.0233(12) 0.0029(10) 0.0048(9) 0.0005(9)
C37 0.0167(10) 0.0186(12) 0.0284(13) -0.0054(10) 0.0057(9) -0.0024(9)
C38 0.0217(11) 0.0212(12) 0.0287(13) -0.0034(10) 0.0035(9) -0.0013(9)
C39 0.0245(12) 0.0213(13) 0.0408(15) -0.0034(11) 0.0015(11) 0.0036(10)
C40 0.0194(11) 0.0322(15) 0.0484(17) -0.0099(13) 0.0071(11) 0.0063(10)
C41 0.0265(12) 0.0337(15) 0.0446(17) -0.0112(13) 0.0158(11) -0.0006(11)
C42 0.0241(11) 0.0263(13) 0.0304(14) -0.0032(11) 0.0095(10) -0.0001(10)
C43 0.0136(9) 0.0226(12) 0.0224(11) -0.0002(9) 0.0060(8) 0.0021(9)
C44 0.0192(10) 0.0310(14) 0.0207(12) -0.0020(10) 0.0048(9) 0.0005(10)
C45 0.0237(11) 0.0400(16) 0.0236(13) 0.0118(11) 0.0044(10) 0.0017(11)
C46 0.0231(12) 0.0282(14) 0.0403(15) 0.0128(12) 0.0062(11) 0.0005(10)
C47 0.0218(11) 0.0241(13) 0.0366(15) -0.0004(11) 0.0058(10) -0.0010(10)
C48 0.0184(10) 0.0230(12) 0.0241(12) -0.0008(10) 0.0056(9) 0.0010(9)
C49 0.0263(13) 0.0328(15) 0.0588(19) -0.0160(14) 0.0190(12) 0.0030(11)
C50 0.040(2) 0.024(2) 0.055(3) -0.0078(19) 0.001(2) 0.0079(17)
C50A 0.041(6) 0.025(6) 0.087(11) -0.021(6) 0.033(6) -0.007(4)
C51 0.0490(17) 0.0271(15) 0.060(2) 0.0037(14) 0.0178(15) 0.0017(13)
C52 0.0284(12) 0.0272(14) 0.0394(15) 0.0037(12) 0.0160(11) -0.0011(10)
C53 0.0267(12) 0.0438(16) 0.0237(13) -0.0021(12) 0.0106(10) 0.0003(11)
C54 0.0357(14) 0.0408(16) 0.0219(13) -0.0011(11) 0.0070(10) -0.0022(12)
C55 0.0269(12) 0.0483(18) 0.0290(14) -0.0056(13) 0.0029(10) -0.0047(12)
C56 0.0208(11) 0.0465(17) 0.0289(14) -0.0022(12) 0.0024(10) -0.0066(11)
O1T 0.0434(12) 0.0736(17) 0.0420(13) -0.0039(12) 0.0020(10) 0.0024(12)
C1T 0.077(3) 0.054(2) 0.070(3) 0.017(2) 0.026(2) 0.030(2)
C2T 0.0410(19) 0.119(4) 0.109(4) -0.082(3) 0.021(2) -0.005(2)
C3T 0.0308(14) 0.071(2) 0.0369(17) -0.0017(16) 0.0072(12) -0.0079(15)
C4T 0.0445(16) 0.0424(18) 0.0414(17) -0.0034(14) 0.0070(13) 0.0078(14)

loop_
_atom_type_symbol
_atom_type_description
_atom_type_scat_dispersion_real
_atom_type_scat_dispersion_imag
_atom_type_scat_source
C C 0.0033 0.0016 'International Tables Vol C Tables 4.2.6.8 and 6.1.1.4'
H H 0.0000 0.0000 'International Tables Vol C Tables 4.2.6.8 and 6.1.1.4'
N N 0.0061 0.0033 'International Tables Vol C Tables 4.2.6.8 and 6.1.1.4'
O O 0.0106 0.0060 'International Tables Vol C Tables 4.2.6.8 and 6.1.1.4'
Mg Mg 0.0486 0.0363 'International Tables Vol C Tables 4.2.6.8 and 6.1.1.4'

loop_
_geom_angle_atom_site_label_1
_geom_angle_atom_site_label_2
_geom_angle_atom_site_label_3
_geom_angle
_geom_angle_site_symmetry_1
_geom_angle_site_symmetry_3
_geom_angle_publ_flag
N1 Mg1 N2 144.23(9) . . ?
N1 Mg1 O1 105.63(8) . . ?
N2 Mg1 O1 98.89(8) . . ?
N1 Mg1 O2 99.40(8) . . ?
N2 Mg1 O2 102.59(8) . . ?
O1 Mg1 O2 97.92(8) . . ?
N1 Mg1 H1N2 147.9(6) . . ?
N2 Mg1 H1N2 20.6(6) . . ?
O1 Mg1 H1N2 79.3(7) . . ?
O2 Mg1 H1N2 111.5(6) . . ?
N1 Mg1 H1N1 21.0(7) . . ?
N2 Mg1 H1N1 144.9(7) . . ?
O1 Mg1 H1N1 115.6(7) . . ?
O2 Mg1 H1N1 79.7(7) . . ?
H1N2 Mg1 H1N1 160.8(9) . . ?
C49 O1 C52 109.18(19) . . ?
C49 O1 Mg1 121.07(15) . . ?
C52 O1 Mg1 128.96(14) . . ?
C56 O2 C53 109.77(18) . . ?
C56 O2 Mg1 119.70(14) . . ?
C53 O2 Mg1 130.32(14) . . ?
C1 N1 Mg1 143.88(17) . . ?
C1 N1 H1N1 109.2(18) . . ?
Mg1 N1 H1N1 106.6(18) . . ?
C25 N2 Mg1 147.89(18) . . ?
C25 N2 H1N2 106.8(17) . . ?
Mg1 N2 H1N2 105.3(16) . . ?
N1 C1 C2 122.00(19) . . ?
N1 C1 C6 121.9(2) . . ?
C2 C1 C6 116.10(19) . . ?
C3 C2 C1 120.84(19) . . ?
C3 C2 C7 117.9(2) . . ?
C1 C2 C7 121.30(19) . . ?
C2 C3 C4 122.7(2) . . ?
C2 C3 H3A 118.7 . . ?
C4 C3 H3A 118.7 . . ?
C3 C4 C5 116.66(19) . . ?
C3 C4 C13 121.6(2) . . ?
C5 C4 C13 121.7(2) . . ?
C6 C5 C4 122.8(2) . . ?
C6 C5 H5A 118.6 . . ?
C4 C5 H5A 118.6 . . ?
C5 C6 C1 120.9(2) . . ?
C5 C6 C19 119.55(19) . . ?
C1 C6 C19 119.50(18) . . ?
C8 C7 C12 118.4(2) . . ?
C8 C7 C2 121.2(2) . . ?
C12 C7 C2 120.4(2) . . ?
C9 C8 C7 120.5(3) . . ?
C9 C8 H8A 119.7 . . ?
C7 C8 H8A 119.7 . . ?
C10 C9 C8 120.2(3) . . ?
C10 C9 H9A 119.9 . . ?
C8 C9 H9A 119.9 . . ?
C9 C10 C11 120.1(2) . . ?
C9 C10 H10A 120.0 . . ?
C11 C10 H10A 120.0 . . ?
C10 C11 C12 119.8(3) . . ?
C10 C11 H11A 120.1 . . ?
C12 C11 H11A 120.1 . . ?
C11 C12 C7 120.9(2) . . ?
C11 C12 H12A 119.6 . . ?
C7 C12 H12A 119.6 . . ?
C18 C13 C14 117.6(2) . . ?
C18 C13 C4 120.6(2) . . ?
C14 C13 C4 121.8(2) . . ?
C15 C14 C13 121.0(2) . . ?
C15 C14 H14A 119.5 . . ?
C13 C14 H14A 119.5 . . ?
C16 C15 C14 120.2(3) . . ?
C16 C15 H15A 119.9 . . ?
C14 C15 H15A 119.9 . . ?
C17 C16 C15 119.4(2) . . ?
C17 C16 H16A 120.3 . . ?
C15 C16 H16A 120.3 . . ?
C16 C17 C18 120.6(2) . . ?
C16 C17 H17A 119.7 . . ?
C18 C17 H17A 119.7 . . ?
C17 C18 C13 121.1(2) . . ?
C17 C18 H18A 119.5 . . ?
C13 C18 H18A 119.5 . . ?
C20 C19 C24 118.5(2) . . ?
C20 C19 C6 120.3(2) . . ?
C24 C19 C6 121.3(2) . . ?
C19 C20 C21 120.7(2) . . ?
C19 C20 H20A 119.7 . . ?
C21 C20 H20A 119.7 . . ?
C22 C21 C20 120.3(3) . . ?
C22 C21 H21A 119.8 . . ?
C20 C21 H21A 119.8 . . ?
C21 C22 C23 119.5(2) . . ?
C21 C22 H22A 120.2 . . ?
C23 C22 H22A 120.2 . . ?
C22 C23 C24 120.4(2) . . ?
C22 C23 H23A 119.8 . . ?
C24 C23 H23A 119.8 . . ?
C23 C24 C19 120.6(2) . . ?
C23 C24 H24A 119.7 . . ?
C19 C24 H24A 119.7 . . ?
N2 C25 C26 122.7(2) . . ?
N2 C25 C30 121.6(2) . . ?
C26 C25 C30 115.65(19) . . ?
C27 C26 C25 120.9(2) . . ?
C27 C26 C31 117.4(2) . . ?
C25 C26 C31 121.76(19) . . ?
C26 C27 C28 122.7(2) . . ?
C26 C27 H27A 118.7 . . ?
C28 C27 H27A 118.7 . . ?
C29 C28 C27 116.7(2) . . ?
C29 C28 C37 120.8(2) . . ?
C27 C28 C37 122.4(2) . . ?
C30 C29 C28 122.8(2) . . ?
C30 C29 H29A 118.6 . . ?
C28 C29 H29A 118.6 . . ?
C29 C30 C25 121.1(2) . . ?
C29 C30 C43 118.02(19) . . ?
C25 C30 C43 120.75(19) . . ?
C32 C31 C36 117.6(2) . . ?
C32 C31 C26 122.0(2) . . ?
C36 C31 C26 120.35(19) . . ?
C33 C32 C31 121.2(2) . . ?
C33 C32 H32A 119.4 . . ?
C31 C32 H32A 119.4 . . ?
C34 C33 C32 120.6(2) . . ?
C34 C33 H33A 119.7 . . ?
C32 C33 H33A 119.7 . . ?
C33 C34 C35 119.2(2) . . ?
C33 C34 H34A 120.4 . . ?
C35 C34 H34A 120.4 . . ?
C34 C35 C36 120.3(2) . . ?
C34 C35 H35A 119.8 . . ?
C36 C35 H35A 119.8 . . ?
C35 C36 C31 121.1(2) . . ?
C35 C36 H36A 119.4 . . ?
C31 C36 H36A 119.4 . . ?
C38 C37 C42 117.9(2) . . ?
C38 C37 C28 121.2(2) . . ?
C42 C37 C28 120.9(2) . . ?
C39 C38 C37 120.9(2) . . ?
C39 C38 H38A 119.6 . . ?
C37 C38 H38A 119.6 . . ?
C40 C39 C38 120.2(2) . . ?
C40 C39 H39A 119.9 . . ?
C38 C39 H39A 119.9 . . ?
C41 C40 C39 119.9(2) . . ?
C41 C40 H40A 120.1 . . ?
C39 C40 H40A 120.1 . . ?
C40 C41 C42 120.1(3) . . ?
C40 C41 H41A 119.9 . . ?
C42 C41 H41A 119.9 . . ?
C41 C42 C37 121.0(2) . . ?
C41 C42 H42A 119.5 . . ?
C37 C42 H42A 119.5 . . ?
C44 C43 C48 118.0(2) . . ?
C44 C43 C30 121.4(2) . . ?
C48 C43 C30 120.3(2) . . ?
C45 C44 C43 120.7(2) . . ?
C45 C44 H44A 119.6 . . ?
C43 C44 H44A 119.6 . . ?
C46 C45 C44 120.5(2) . . ?
C46 C45 H45A 119.8 . . ?
C44 C45 H45A 119.8 . . ?
C45 C46 C47 119.6(2) . . ?
C45 C46 H46A 120.2 . . ?
C47 C46 H46A 120.2 . . ?
C48 C47 C46 120.0(2) . . ?
C48 C47 H47A 120.0 . . ?
C46 C47 H47A 120.0 . . ?
C47 C48 C43 121.2(2) . . ?
C47 C48 H48A 119.4 . . ?
C43 C48 H48A 119.4 . . ?
O1 C49 C50A 98.6(4) . . ?
O1 C49 C50 103.3(2) . . ?
O1 C49 H49A 111.1 . . ?
C50 C49 H49A 111.1 . . ?
O1 C49 H49B 111.1 . . ?
C50 C49 H49B 111.1 . . ?
H49A C49 H49B 109.1 . . ?
O1 C49 H49C 112.0 . . ?
C50A C49 H49C 112.0 . . ?
O1 C49 H49D 112.0 . . ?
C50A C49 H49D 112.0 . . ?
H49C C49 H49D 109.7 . . ?
C51 C50 C49 100.5(3) . . ?
C51 C50 H50A 111.7 . . ?
C49 C50 H50A 111.7 . . ?
C51 C50 H50B 111.7 . . ?
C49 C50 H50B 111.7 . . ?
H50A C50 H50B 109.4 . . ?
C51 C50A C49 102.9(7) . . ?
C51 C50A H50C 111.2 . . ?
C49 C50A H50C 111.2 . . ?
C51 C50A H50D 111.2 . . ?
C49 C50A H50D 111.2 . . ?
H50C C50A H50D 109.1 . . ?
C50A C51 C52 101.6(5) . . ?
C50 C51 C52 102.9(3) . . ?
C50 C51 H51A 111.2 . . ?
C52 C51 H51A 111.2 . . ?
C50 C51 H51B 111.2 . . ?
C52 C51 H51B 111.2 . . ?
H51A C51 H51B 109.1 . . ?
C50A C51 H51C 111.4 . . ?
C52 C51 H51C 111.4 . . ?
C50A C51 H51D 111.4 . . ?
C52 C51 H51D 111.4 . . ?
H51C C51 H51D 109.3 . . ?
O1 C52 C51 105.4(2) . . ?
O1 C52 H52A 110.7 . . ?
C51 C52 H52A 110.7 . . ?
O1 C52 H52B 110.7 . . ?
C51 C52 H52B 110.7 . . ?
H52A C52 H52B 108.8 . . ?
O2 C53 C54 105.02(19) . . ?
O2 C53 H53A 110.7 . . ?
C54 C53 H53A 110.7 . . ?
O2 C53 H53B 110.7 . . ?
C54 C53 H53B 110.7 . . ?
H53A C53 H53B 108.8 . . ?
C53 C54 C55 102.7(2) . . ?
C53 C54 H54A 111.2 . . ?
C55 C54 H54A 111.2 . . ?
C53 C54 H54B 111.2 . . ?
C55 C54 H54B 111.2 . . ?
H54A C54 H54B 109.1 . . ?
C54 C55 C56 102.6(2) . . ?
C54 C55 H55A 111.2 . . ?
C56 C55 H55A 111.2 . . ?
C54 C55 H55B 111.2 . . ?
C56 C55 H55B 111.2 . . ?
H55A C55 H55B 109.2 . . ?
O2 C56 C55 105.0(2) . . ?
O2 C56 H56A 110.7 . . ?
C55 C56 H56A 110.7 . . ?
O2 C56 H56B 110.7 . . ?
C55 C56 H56B 110.7 . . ?
H56A C56 H56B 108.8 . . ?
C1T O1T C4T 107.6(3) . . ?
O1T C1T C2T 108.5(3) . . ?
O1T C1T H1TA 110.0 . . ?
C2T C1T H1TA 110.0 . . ?
O1T C1T H1TB 110.0 . . ?
C2T C1T H1TB 110.0 . . ?
H1TA C1T H1TB 108.4 . . ?
C1T C2T C3T 104.5(3) . . ?
C1T C2T H2TA 110.8 . . ?
C3T C2T H2TA 110.8 . . ?
C1T C2T H2TB 110.8 . . ?
C3T C2T H2TB 110.8 . . ?
H2TA C2T H2TB 108.9 . . ?
C4T C3T C2T 101.3(3) . . ?
C4T C3T H3TA 111.5 . . ?
C2T C3T H3TA 111.5 . . ?
C4T C3T H3TB 111.5 . . ?
C2T C3T H3TB 111.5 . . ?
H3TA C3T H3TB 109.3 . . ?
O1T C4T C3T 107.1(2) . . ?
O1T C4T H4TA 110.3 . . ?
C3T C4T H4TA 110.3 . . ?
O1T C4T H4TB 110.3 . . ?
C3T C4T H4TB 110.3 . . ?
H4TA C4T H4TB 108.6 . . ?

loop_
_geom_bond_atom_site_label_1
_geom_bond_atom_site_label_2
_geom_bond_distance
_geom_bond_site_symmetry_2
_geom_bond_publ_flag
Mg1 N1 1.9958(19) . ?
Mg1 N2 1.996(2) . ?
Mg1 O1 2.0300(18) . ?
Mg1 O2 2.0378(18) . ?
Mg1 H1N2 2.38(3) . ?
Mg1 H1N1 2.42(3) . ?
O1 C49 1.457(3) . ?
O1 C52 1.459(3) . ?
O2 C56 1.454(3) . ?
O2 C53 1.459(3) . ?
N1 C1 1.358(3) . ?
N1 H1N1 0.91(3) . ?
N2 C25 1.358(3) . ?
N2 H1N2 0.87(3) . ?
C1 C2 1.430(3) . ?
C1 C6 1.436(3) . ?
C2 C3 1.391(3) . ?
C2 C7 1.489(3) . ?
C3 C4 1.398(3) . ?
C3 H3A 0.9500 . ?
C4 C5 1.400(3) . ?
C4 C13 1.484(3) . ?
C5 C6 1.383(3) . ?
C5 H5A 0.9500 . ?
C6 C19 1.493(3) . ?
C7 C8 1.395(3) . ?
C7 C12 1.399(3) . ?
C8 C9 1.393(3) . ?
C8 H8A 0.9500 . ?
C9 C10 1.379(4) . ?
C9 H9A 0.9500 . ?
C10 C11 1.387(4) . ?
C10 H10A 0.9500 . ?
C11 C12 1.389(3) . ?
C11 H11A 0.9500 . ?
C12 H12A 0.9500 . ?
C13 C18 1.398(3) . ?
C13 C14 1.402(3) . ?
C14 C15 1.391(3) . ?
C14 H14A 0.9500 . ?
C15 C16 1.384(4) . ?
C15 H15A 0.9500 . ?
C16 C17 1.381(4) . ?
C16 H16A 0.9500 . ?
C17 C18 1.385(3) . ?
C17 H17A 0.9500 . ?
C18 H18A 0.9500 . ?
C19 C20 1.389(3) . ?
C19 C24 1.395(3) . ?
C20 C21 1.392(4) . ?
C20 H20A 0.9500 . ?
C21 C22 1.380(4) . ?
C21 H21A 0.9500 . ?
C22 C23 1.381(4) . ?
C22 H22A 0.9500 . ?
C23 C24 1.389(3) . ?
C23 H23A 0.9500 . ?
C24 H24A 0.9500 . ?
C25 C26 1.433(3) . ?
C25 C30 1.440(3) . ?
C26 C27 1.395(3) . ?
C26 C31 1.488(3) . ?
C27 C28 1.397(3) . ?
C27 H27A 0.9500 . ?
C28 C29 1.396(3) . ?
C28 C37 1.483(3) . ?
C29 C30 1.384(3) . ?
C29 H29A 0.9500 . ?
C30 C43 1.491(3) . ?
C31 C32 1.393(3) . ?
C31 C36 1.406(3) . ?
C32 C33 1.391(3) . ?
C32 H32A 0.9500 . ?
C33 C34 1.384(4) . ?
C33 H33A 0.9500 . ?
C34 C35 1.386(3) . ?
C34 H34A 0.9500 . ?
C35 C36 1.389(3) . ?
C35 H35A 0.9500 . ?
C36 H36A 0.9500 . ?
C37 C38 1.397(3) . ?
C37 C42 1.401(3) . ?
C38 C39 1.392(3) . ?
C38 H38A 0.9500 . ?
C39 C40 1.383(4) . ?
C39 H39A 0.9500 . ?
C40 C41 1.381(4) . ?
C40 H40A 0.9500 . ?
C41 C42 1.389(3) . ?
C41 H41A 0.9500 . ?
C42 H42A 0.9500 . ?
C43 C44 1.397(3) . ?
C43 C48 1.401(3) . ?
C44 C45 1.390(4) . ?
C44 H44A 0.9500 . ?
C45 C46 1.381(4) . ?
C45 H45A 0.9500 . ?
C46 C47 1.392(4) . ?
C46 H46A 0.9500 . ?
C47 C48 1.382(3) . ?
C47 H47A 0.9500 . ?
C48 H48A 0.9500 . ?
C49 C50A 1.522(11) . ?
C49 C50 1.566(5) . ?
C49 H49A 0.9900 . ?
C49 H49B 0.9900 . ?
C49 H49C 0.9900 . ?
C49 H49D 0.9900 . ?
C50 C51 1.488(5) . ?
C50 H50A 0.9900 . ?
C50 H50B 0.9900 . ?
C50A C51 1.481(11) . ?
C50A H50C 0.9900 . ?
C50A H50D 0.9900 . ?
C51 C52 1.510(4) . ?
C51 H51A 0.9900 . ?
C51 H51B 0.9900 . ?
C51 H51C 0.9900 . ?
C51 H51D 0.9900 . ?
C52 H52A 0.9900 . ?
C52 H52B 0.9900 . ?
C53 C54 1.508(3) . ?
C53 H53A 0.9900 . ?
C53 H53B 0.9900 . ?
C54 C55 1.513(4) . ?
C54 H54A 0.9900 . ?
C54 H54B 0.9900 . ?
C55 C56 1.516(4) . ?
C55 H55A 0.9900 . ?
C55 H55B 0.9900 . ?
C56 H56A 0.9900 . ?
C56 H56B 0.9900 . ?
O1T C1T 1.402(4) . ?
O1T C4T 1.412(3) . ?
C1T C2T 1.492(6) . ?
C1T H1TA 0.9900 . ?
C1T H1TB 0.9900 . ?
C2T C3T 1.513(5) . ?
C2T H2TA 0.9900 . ?
C2T H2TB 0.9900 . ?
C3T C4T 1.486(4) . ?
C3T H3TA 0.9900 . ?
C3T H3TB 0.9900 . ?
C4T H4TA 0.9900 . ?
C4T H4TB 0.9900 . ?
